data_7240094
loop_
_publ_author_name
'El-Emam, Ali A.'
'Saveeth Kumar, Elangovan'
'Janani, Krishnakumar'
'Al-Wahaibi, Lamya H.'
'Blacque, Olivier'
'El-Awady, Mohamed I.'
'Al-Shaalan, Nora H.'
'Percino, M. Judith'
'Thamotharan, Subbiah'

_publ_section_title
;
 Quantitative assessment of the nature of noncovalent interactions in
 N-substituted-5-(adamantan-1-yl)-1,3,4-thiadiazole-2-amines: insights
 from crystallographic and QTAIM analysis
;
_journal_issue 17
_journal_name_full 'RSC Advances'
_journal_page_first 9840
_journal_page_last 9853
_journal_paper_doi 10.1039/D0RA00733A
_journal_volume 10
_journal_year 2020
_chemical_formula_moiety 'C14 H21 N3 S'
_chemical_formula_sum 'C14 H21 N3 S'
_chemical_formula_weight 263.40
_space_group_crystal_system monoclinic
_space_group_IT_number 14
_space_group_name_Hall '-P 2ybc'
_space_group_name_H-M_alt 'P 1 21/c 1'
_atom_sites_solution_hydrogens mixed
_atom_sites_solution_primary dual
_audit_creation_date 2019-02-22
_audit_creation_method
;
Olex2 1.2
(compiled 2018.05.29 svn.r3508 for OlexSys, GUI svn.r5506)
;
_audit_update_record
;
2020-01-14 deposited with the CCDC.	2020-03-02 downloaded from the CCDC.
;
_cell_angle_alpha 90
_cell_angle_beta 114.464(2)
_cell_angle_gamma 90
_cell_formula_units_Z 4
_cell_length_a 9.8339(2)
_cell_length_b 15.8974(2)
_cell_length_c 9.4749(2)
_cell_measurement_reflns_used 12263
_cell_measurement_temperature 160(1)
_cell_measurement_theta_max 79.1
_cell_measurement_theta_min 5.1
_cell_volume 1348.26(5)
_computing_cell_refinement 'CrysAlisPro 1.171.40.39a (Rigaku OD, 2019)'
_computing_data_collection 'CrysAlisPro 1.171.40.39a (Rigaku OD, 2019)'
_computing_data_reduction 'CrysAlisPro 1.171.40.39a (Rigaku OD, 2019)'
_computing_molecular_graphics 'Olex2 (Dolomanov et al., 2009)'
_computing_publication_material 'Olex2 (Dolomanov et al., 2009)'
_computing_structure_refinement 'ShelXL (Sheldrick, 2015b)'
_computing_structure_solution 'ShelXT (Sheldrick, 2015a)'
_diffrn_ambient_environment N~2~
_diffrn_ambient_temperature 160(1)
_diffrn_detector 'CCD plate'
_diffrn_detector_area_resol_mean 5.8140
_diffrn_detector_type 'Pilatus 200K'
_diffrn_measured_fraction_theta_full 1.000
_diffrn_measured_fraction_theta_max 0.999
_diffrn_measurement_details
;
List of Runs (angles in degrees, time in seconds):

  # Type    Start    End  Width  t~exp~   \w     \q     \k     \f   Frames
#--------------------------------------------------------------------------
  1  \w    -26.00  25.00   0.50    0.50    --  -54.56  19.00  60.00  102
  2  \w   -127.00 -33.00   0.50    0.50    --  -54.56 -77.00 120.00  188
  3  \w   -130.00 -82.00   0.50    0.50    --  -54.56 -99.00 150.00   96
  4  \w   -130.00 -82.00   0.50    0.50    --  -54.56 -99.00   0.00   96
  5  \w   -130.00 -82.00   0.50    0.50    --  -54.56 -99.00 -60.00   96
  6  \w   -163.00 -78.00   0.50    2.00    --  -86.25-111.00-150.00  170
  7  \w     98.00 178.00   0.50    2.00    --  107.75 113.00  69.65  160
  8  \w    153.00 178.00   0.50    2.00    --  107.75  45.00  30.00   50
  9  \w    127.00 177.00   0.50    2.00    --  107.75 111.00 -60.00  100
 10  \w    129.00 178.00   0.50    2.00    --  107.75 111.00 -90.00   98
 11  \w    117.00 143.00   0.50    2.00    --  107.75  45.00 -90.00   52
 12  \w    107.00 176.00   0.50    2.00    --  107.75  61.00 -90.00  138
 13  \w     98.00 178.00   0.50    2.00    --  107.75  15.00   0.00  160
 14  \w    100.00 178.00   0.50    2.00    --  107.75  61.00   0.00  156
 15  \w     99.00 134.00   0.50    2.00    --  107.75  15.00  90.00   70
 16  \w    104.00 129.00   0.50    2.00    --  107.75  45.00 150.00   50
 17  \w    131.00 168.00   0.50    2.00    --  107.75  45.00 150.00   74
 18  \w    100.00 126.00   0.50    2.00    --  107.75  45.00  30.00   52
 19  \w     88.00 178.00   0.50    2.00    --  107.75  73.00 -48.67  180
 20  \w     78.00 110.00   0.50    2.00    --  107.75 -78.00  84.85   64
 21  \w     82.00 111.00   0.50    2.00    --  107.75-111.00 120.00   58
 22  \w     54.00  81.00   0.50    2.00    --  107.75 -77.00 120.00   54
 23  \w     53.00  90.00   0.50    2.00    --  107.75-111.00  90.00   74
 24  \w     38.00  67.00   0.50    2.00    --  107.75 -78.00  84.85   58
 25  \w     32.00  58.00   0.50    2.00    --  107.75-111.00 120.00   52
 26  \w     40.00  66.00   0.50    2.00    --  107.75 -61.00 -30.00   52
 27  \w     53.00  79.00   0.50    2.00    --  107.75 -94.00 -60.00   52
 28  \w     85.00 111.00   0.50    2.00    --  107.75-111.00 -90.00   52
 29  \w     78.00 103.00   0.50    2.00    --  107.75 -94.00 -30.00   50
 30  \w     41.00  71.00   0.50    2.00    --  107.75 -61.00-120.00   60
 31  \w     58.00 104.00   0.50    2.00    --  107.75 -77.00-150.00   92
 32  \w     75.00 103.00   0.50    2.00    --  107.75 -94.00-180.00   56
 33  \w     66.00  97.00   0.50    2.00    --  107.75 -77.00-180.00   62
 34  \w     41.00  75.00   0.50    2.00    --  107.75-111.00 -90.00   68
 35  \w     35.00  61.00   0.50    2.00    --  107.75 -55.00-118.00   52
 36  \w     88.00 138.00   0.50    2.00    --  107.75  73.00 179.37  100
;
_diffrn_measurement_device 'four-circle diffractometer'
_diffrn_measurement_device_type 'XtaLAB Synergy, Dualflex, Pilatus 200K'
_diffrn_measurement_method '\w scans'
_diffrn_orient_matrix_type 'CrysAlisPro convention (1999,Acta A55,543-557)'
_diffrn_orient_matrix_UB_11 0.1538168000
_diffrn_orient_matrix_UB_12 0.0433428000
_diffrn_orient_matrix_UB_13 0.0604804000
_diffrn_orient_matrix_UB_21 0.0473689000
_diffrn_orient_matrix_UB_22 -0.0470466000
_diffrn_orient_matrix_UB_23 0.1552494000
_diffrn_orient_matrix_UB_31 0.0609542000
_diffrn_orient_matrix_UB_32 -0.0728009000
_diffrn_orient_matrix_UB_33 -0.0644067000
_diffrn_radiation_monochromator mirror
_diffrn_radiation_probe x-ray
_diffrn_radiation_type CuK\a
_diffrn_radiation_wavelength 1.54184
_diffrn_reflns_av_R_equivalents 0.0224
_diffrn_reflns_av_unetI/netI 0.0165
_diffrn_reflns_Laue_measured_fraction_full 1.000
_diffrn_reflns_Laue_measured_fraction_max 0.999
_diffrn_reflns_limit_h_max 12
_diffrn_reflns_limit_h_min -12
_diffrn_reflns_limit_k_max 19
_diffrn_reflns_limit_k_min -20
_diffrn_reflns_limit_l_max 11
_diffrn_reflns_limit_l_min -12
_diffrn_reflns_number 15881
_diffrn_reflns_point_group_measured_fraction_full 1.000
_diffrn_reflns_point_group_measured_fraction_max 0.999
_diffrn_reflns_theta_full 67.684
_diffrn_reflns_theta_max 79.304
_diffrn_reflns_theta_min 5.566
_diffrn_source 'micro-focus sealed X-ray tube'
_diffrn_source_type 'PhotonJet (Cu) X-ray Source'
_exptl_absorpt_coefficient_mu 2.006
_exptl_absorpt_correction_T_max 0.902
_exptl_absorpt_correction_T_min 0.795
_exptl_absorpt_correction_type analytical
_exptl_absorpt_process_details
;
CrysAlisPro 1.171.40.39a (Rigaku Oxford Diffraction, 2019)
Analytical numeric absorption correction using a multifaceted crystal
model based on expressions derived by R.C. Clark & J.S. Reid.
(Clark, R. C. & Reid, J. S. (1995). Acta Cryst. A51, 887-897)
Empirical absorption correction using spherical harmonics,
 implemented in SCALE3 ABSPACK scaling algorithm.
;
_exptl_crystal_colour colourless
_exptl_crystal_density_diffrn 1.298
_exptl_crystal_description block
_exptl_crystal_F_000 568
_exptl_crystal_size_max 0.16
_exptl_crystal_size_mid 0.14
_exptl_crystal_size_min 0.05
_refine_diff_density_max 0.302
_refine_diff_density_min -0.307
_refine_diff_density_rms 0.052
_refine_ls_extinction_method none
_refine_ls_goodness_of_fit_ref 1.062
_refine_ls_hydrogen_treatment mixed
_refine_ls_matrix_type full
_refine_ls_number_parameters 168
_refine_ls_number_reflns 2920
_refine_ls_number_restraints 0
_refine_ls_restrained_S_all 1.062
_refine_ls_R_factor_all 0.0331
_refine_ls_R_factor_gt 0.0321
_refine_ls_shift/su_max 0.001
_refine_ls_shift/su_mean 0.000
_refine_ls_structure_factor_coef Fsqd
_refine_ls_weighting_details 'w=1/[\s^2^(Fo^2^)+(0.0422P)^2^+0.4756P] where P=(Fo^2^+2Fc^2^)/3'
_refine_ls_weighting_scheme calc
_refine_ls_wR_factor_gt 0.0829
_refine_ls_wR_factor_ref 0.0839
_reflns_Friedel_coverage 0.000
_reflns_number_gt 2798
_reflns_number_total 2920
_reflns_threshold_expression 'I > 2\s(I)'
_cod_data_source_file d0ra00733a2.cif
_cod_data_source_block emam4
_cod_depositor_comments 'Adding full bibliography for 7240094--7240096.cif.'
_cod_database_code 7240094
_shelx_shelxl_version_number 2018/3
_shelx_space_group_comment
;
The symmetry employed for this shelxl refinement is uniquely defined
by the following loop, which should always be used as a source of
symmetry information in preference to the above space-group names.
They are only intended as comments.
;
_shelx_estimated_absorpt_t_max 0.906
_shelx_estimated_absorpt_t_min 0.740
_olex2_refinement_description
;
1. Fixed Uiso
 At 1.2 times of:
  All C(H) groups, All C(H,H) groups
 At 1.5 times of:
  All C(H,H,H) groups
2.a Ternary CH refined with riding coordinates:
 C7(H7), C9(H9), C12(H12)
2.b Secondary CH2 refined with riding coordinates:
 C2(H2A,H2B), C6(H6A,H6B), C8(H8A,H8B), C10(H10A,H10B), C11(H11A,H11B),
 C13(H13A,H13B), C14(H14A,H14B)
2.c Idealised Me refined as rotating group:
 C1(H1A,H1B,H1C)
;

loop_
_space_group_symop_operation_xyz
'x, y, z'
'-x, y+1/2, -z+1/2'
'-x, -y, -z'
'x, -y-1/2, z-1/2'

loop_
_atom_site_label
_atom_site_type_symbol
_atom_site_fract_x
_atom_site_fract_y
_atom_site_fract_z
_atom_site_U_iso_or_equiv
_atom_site_adp_type
_atom_site_occupancy
_atom_site_site_symmetry_order
_atom_site_calc_flag
_atom_site_refinement_flags_posn
_atom_site_refinement_flags_adp
_atom_site_refinement_flags_occupancy
_atom_site_disorder_assembly
_atom_site_disorder_group
C1 C 0.41975(14) 0.90571(8) 0.40653(15) 0.0302(3) Uani 1 1 d . . . . .
H1A H 0.346606 0.871791 0.323276 0.045 Uiso 1 1 calc GR . . . .
H1B H 0.486103 0.934095 0.367966 0.045 Uiso 1 1 calc GR . . . .
H1C H 0.367439 0.947812 0.441185 0.045 Uiso 1 1 calc GR . . . .
C2 C 0.51126(14) 0.84908(7) 0.54148(14) 0.0263(2) Uani 1 1 d . . . . .
H2A H 0.582988 0.883416 0.627139 0.032 Uiso 1 1 calc R . . . .
H2B H 0.444403 0.819943 0.580114 0.032 Uiso 1 1 calc R . . . .
C3 C 0.63954(12) 0.71429(7) 0.56786(12) 0.0212(2) Uani 1 1 d . . . . .
C4 C 0.73196(12) 0.57441(7) 0.65329(12) 0.0210(2) Uani 1 1 d . . . . .
C5 C 0.79660(12) 0.48687(7) 0.67840(12) 0.0211(2) Uani 1 1 d . . . . .
C6 C 0.71519(14) 0.43205(8) 0.53367(14) 0.0298(3) Uani 1 1 d . . . . .
H6A H 0.607461 0.429291 0.510592 0.036 Uiso 1 1 calc R . . . .
H6B H 0.725594 0.457586 0.443357 0.036 Uiso 1 1 calc R . . . .
C7 C 0.78137(15) 0.34279(8) 0.56100(16) 0.0340(3) Uani 1 1 d . . . . .
H7 H 0.727013 0.307662 0.466733 0.041 Uiso 1 1 calc R . . . .
C8 C 0.94647(17) 0.34728(9) 0.59248(19) 0.0394(3) Uani 1 1 d . . . . .
H8A H 0.957557 0.372639 0.502384 0.047 Uiso 1 1 calc R . . . .
H8B H 0.989360 0.289905 0.608244 0.047 Uiso 1 1 calc R . . . .
C9 C 1.02982(14) 0.40065(8) 0.73747(18) 0.0369(3) Uani 1 1 d . . . . .
H9 H 1.138133 0.403449 0.758583 0.044 Uiso 1 1 calc R . . . .
C10 C 0.96392(13) 0.49008(8) 0.71165(16) 0.0305(3) Uani 1 1 d . . . . .
H10A H 0.976265 0.516545 0.623092 0.037 Uiso 1 1 calc R . . . .
H10B H 1.018225 0.524713 0.805061 0.037 Uiso 1 1 calc R . . . .
C11 C 0.76561(15) 0.30314(8) 0.69995(17) 0.0345(3) Uani 1 1 d . . . . .
H11A H 0.808310 0.245699 0.717331 0.041 Uiso 1 1 calc R . . . .
H11B H 0.658572 0.298850 0.679236 0.041 Uiso 1 1 calc R . . . .
C12 C 0.84708(15) 0.35676(8) 0.84400(15) 0.0314(3) Uani 1 1 d . . . . .
H12 H 0.835708 0.330635 0.934512 0.038 Uiso 1 1 calc R . . . .
C13 C 0.77919(14) 0.44539(8) 0.81653(14) 0.0282(3) Uani 1 1 d . . . . .
H13A H 0.830048 0.480027 0.910719 0.034 Uiso 1 1 calc R . . . .
H13B H 0.671948 0.441955 0.795357 0.034 Uiso 1 1 calc R . . . .
C14 C 1.01257(15) 0.36092(8) 0.87685(17) 0.0375(3) Uani 1 1 d . . . . .
H14A H 1.055731 0.303579 0.895343 0.045 Uiso 1 1 calc R . . . .
H14B H 1.066852 0.395033 0.970974 0.045 Uiso 1 1 calc R . . . .
N1 N 0.59200(11) 0.78731(7) 0.49242(12) 0.0265(2) Uani 1 1 d . . . . .
H1 H 0.5989(18) 0.7935(10) 0.403(2) 0.035(4) Uiso 1 1 d . . . . .
N2 N 0.63208(11) 0.69338(6) 0.69847(11) 0.0247(2) Uani 1 1 d . . . . .
N3 N 0.68498(11) 0.61215(6) 0.74506(11) 0.0247(2) Uani 1 1 d . . . . .
S1 S 0.71497(3) 0.63569(2) 0.49303(3) 0.02678(10) Uani 1 1 d . . . . .

loop_
_atom_site_aniso_label
_atom_site_aniso_U_11
_atom_site_aniso_U_22
_atom_site_aniso_U_33
_atom_site_aniso_U_23
_atom_site_aniso_U_13
_atom_site_aniso_U_12
C1 0.0338(6) 0.0244(6) 0.0308(6) 0.0020(5) 0.0118(5) 0.0021(5)
C2 0.0310(6) 0.0244(5) 0.0250(6) 0.0003(4) 0.0131(5) 0.0018(4)
C3 0.0212(5) 0.0236(5) 0.0198(5) -0.0002(4) 0.0095(4) -0.0009(4)
C4 0.0214(5) 0.0237(5) 0.0179(5) 0.0001(4) 0.0082(4) -0.0018(4)
C5 0.0214(5) 0.0218(5) 0.0200(5) -0.0006(4) 0.0083(4) -0.0011(4)
C6 0.0320(6) 0.0283(6) 0.0242(6) -0.0046(5) 0.0065(5) -0.0001(5)
C7 0.0380(7) 0.0265(6) 0.0330(6) -0.0087(5) 0.0100(5) -0.0015(5)
C8 0.0476(8) 0.0298(6) 0.0517(8) -0.0001(6) 0.0316(7) 0.0059(6)
C9 0.0224(6) 0.0283(6) 0.0593(9) 0.0040(6) 0.0162(6) 0.0010(5)
C10 0.0239(6) 0.0250(6) 0.0424(7) 0.0017(5) 0.0137(5) -0.0027(4)
C11 0.0314(6) 0.0234(6) 0.0462(7) -0.0022(5) 0.0135(6) -0.0048(5)
C12 0.0387(7) 0.0242(6) 0.0324(6) 0.0053(5) 0.0157(5) 0.0002(5)
C13 0.0362(6) 0.0247(6) 0.0275(6) 0.0023(4) 0.0169(5) 0.0001(5)
C14 0.0325(7) 0.0262(6) 0.0400(7) 0.0021(5) 0.0011(6) 0.0010(5)
N1 0.0331(5) 0.0271(5) 0.0249(5) 0.0062(4) 0.0175(4) 0.0054(4)
N2 0.0319(5) 0.0238(5) 0.0207(4) 0.0017(4) 0.0133(4) 0.0035(4)
N3 0.0311(5) 0.0236(5) 0.0209(4) 0.0015(4) 0.0123(4) 0.0025(4)
S1 0.03512(17) 0.02861(16) 0.02321(16) 0.00484(10) 0.01867(12) 0.00703(11)

loop_
_atom_type_symbol
_atom_type_description
_atom_type_scat_dispersion_real
_atom_type_scat_dispersion_imag
_atom_type_scat_source
C C 0.0181 0.0091 'International Tables Vol C Tables 4.2.6.8 and 6.1.1.4'
H H 0.0000 0.0000 'International Tables Vol C Tables 4.2.6.8 and 6.1.1.4'
N N 0.0311 0.0180 'International Tables Vol C Tables 4.2.6.8 and 6.1.1.4'
S S 0.3331 0.5567 'International Tables Vol C Tables 4.2.6.8 and 6.1.1.4'

loop_
_exptl_crystal_face_index_h
_exptl_crystal_face_index_k
_exptl_crystal_face_index_l
_exptl_crystal_face_perp_dist
1 0 0 0.0244
-1 0 0 0.0295
0 -1 1 0.0580
0 1 -1 0.0837
1 -1 -2 0.0620
-1 2 1 0.0618
1 -2 -1 0.0590
0 -2 -1 0.0582
1 2 -1 0.0705
-1 -2 1 0.0763
0 1 0 0.0572

loop_
_geom_angle_atom_site_label_1
_geom_angle_atom_site_label_2
_geom_angle_atom_site_label_3
_geom_angle
_geom_angle_site_symmetry_1
_geom_angle_site_symmetry_3
_geom_angle_publ_flag
H1A C1 H1B 109.5 . . ?
H1A C1 H1C 109.5 . . ?
H1B C1 H1C 109.5 . . ?
C2 C1 H1A 109.5 . . ?
C2 C1 H1B 109.5 . . ?
C2 C1 H1C 109.5 . . ?
C1 C2 H2A 109.6 . . ?
C1 C2 H2B 109.6 . . ?
H2A C2 H2B 108.2 . . ?
N1 C2 C1 110.05(10) . . ?
N1 C2 H2A 109.6 . . ?
N1 C2 H2B 109.6 . . ?
N1 C3 S1 121.04(8) . . ?
N2 C3 N1 125.32(10) . . ?
N2 C3 S1 113.62(8) . . ?
C5 C4 S1 122.18(8) . . ?
N3 C4 C5 124.65(10) . . ?
N3 C4 S1 113.17(8) . . ?
C4 C5 C6 110.62(9) . . ?
C4 C5 C10 110.25(9) . . ?
C4 C5 C13 110.01(9) . . ?
C6 C5 C10 108.53(10) . . ?
C13 C5 C6 108.37(10) . . ?
C13 C5 C10 109.01(9) . . ?
C5 C6 H6A 109.6 . . ?
C5 C6 H6B 109.6 . . ?
H6A C6 H6B 108.1 . . ?
C7 C6 C5 110.16(10) . . ?
C7 C6 H6A 109.6 . . ?
C7 C6 H6B 109.6 . . ?
C6 C7 H7 109.4 . . ?
C8 C7 C6 109.37(11) . . ?
C8 C7 H7 109.4 . . ?
C11 C7 C6 109.86(11) . . ?
C11 C7 H7 109.4 . . ?
C11 C7 C8 109.33(11) . . ?
C7 C8 H8A 109.8 . . ?
C7 C8 H8B 109.8 . . ?
C7 C8 C9 109.39(11) . . ?
H8A C8 H8B 108.2 . . ?
C9 C8 H8A 109.8 . . ?
C9 C8 H8B 109.8 . . ?
C8 C9 H9 109.5 . . ?
C8 C9 C10 109.59(11) . . ?
C8 C9 C14 109.56(11) . . ?
C10 C9 H9 109.5 . . ?
C14 C9 H9 109.5 . . ?
C14 C9 C10 109.11(12) . . ?
C5 C10 H10A 109.6 . . ?
C5 C10 H10B 109.6 . . ?
C9 C10 C5 110.19(9) . . ?
C9 C10 H10A 109.6 . . ?
C9 C10 H10B 109.6 . . ?
H10A C10 H10B 108.1 . . ?
C7 C11 H11A 109.7 . . ?
C7 C11 H11B 109.7 . . ?
C7 C11 C12 109.77(10) . . ?
H11A C11 H11B 108.2 . . ?
C12 C11 H11A 109.7 . . ?
C12 C11 H11B 109.7 . . ?
C11 C12 H12 109.4 . . ?
C11 C12 C13 109.33(10) . . ?
C11 C12 C14 109.10(11) . . ?
C13 C12 H12 109.4 . . ?
C14 C12 H12 109.4 . . ?
C14 C12 C13 110.31(10) . . ?
C5 C13 H13A 109.6 . . ?
C5 C13 H13B 109.6 . . ?
C12 C13 C5 110.14(10) . . ?
C12 C13 H13A 109.6 . . ?
C12 C13 H13B 109.6 . . ?
H13A C13 H13B 108.1 . . ?
C9 C14 H14A 109.8 . . ?
C9 C14 H14B 109.8 . . ?
C12 C14 C9 109.30(10) . . ?
C12 C14 H14A 109.8 . . ?
C12 C14 H14B 109.8 . . ?
H14A C14 H14B 108.3 . . ?
C2 N1 H1 120.1(11) . . ?
C3 N1 C2 121.98(10) . . ?
C3 N1 H1 117.3(11) . . ?
C3 N2 N3 111.96(9) . . ?
C4 N3 N2 114.11(9) . . ?
C3 S1 C4 87.14(5) . . ?

loop_
_geom_bond_atom_site_label_1
_geom_bond_atom_site_label_2
_geom_bond_distance
_geom_bond_site_symmetry_2
_geom_bond_publ_flag
C1 H1A 0.9800 . ?
C1 H1B 0.9800 . ?
C1 H1C 0.9800 . ?
C1 C2 1.5173(16) . ?
C2 H2A 0.9900 . ?
C2 H2B 0.9900 . ?
C2 N1 1.4548(15) . ?
C3 N1 1.3418(15) . ?
C3 N2 1.3125(14) . ?
C3 S1 1.7463(11) . ?
C4 C5 1.5073(15) . ?
C4 N3 1.2892(14) . ?
C4 S1 1.7529(11) . ?
C5 C6 1.5401(15) . ?
C5 C10 1.5427(15) . ?
C5 C13 1.5371(15) . ?
C6 H6A 0.9900 . ?
C6 H6B 0.9900 . ?
C6 C7 1.5377(18) . ?
C7 H7 1.0000 . ?
C7 C8 1.526(2) . ?
C7 C11 1.524(2) . ?
C8 H8A 0.9900 . ?
C8 H8B 0.9900 . ?
C8 C9 1.532(2) . ?
C9 H9 1.0000 . ?
C9 C10 1.5395(17) . ?
C9 C14 1.535(2) . ?
C10 H10A 0.9900 . ?
C10 H10B 0.9900 . ?
C11 H11A 0.9900 . ?
C11 H11B 0.9900 . ?
C11 C12 1.5250(19) . ?
C12 H12 1.0000 . ?
C12 C13 1.5344(17) . ?
C12 C14 1.526(2) . ?
C13 H13A 0.9900 . ?
C13 H13B 0.9900 . ?
C14 H14A 0.9900 . ?
C14 H14B 0.9900 . ?
N1 H1 0.884(18) . ?
N2 N3 1.3939(13) . ?

loop_
_geom_hbond_atom_site_label_D
_geom_hbond_atom_site_label_H
_geom_hbond_atom_site_label_A
_geom_hbond_distance_DH
_geom_hbond_distance_HA
_geom_hbond_distance_DA
_geom_hbond_angle_DHA
_geom_hbond_site_symmetry_A
_geom_hbond_publ_flag
N1 H1 N2 0.884(18) 2.103(18) 2.9859(14) 175.8(15) 4_575 yes
N1 H1 N3 0.884(18) 2.500(17) 3.2647(14) 145.0(14) 4_575 yes

loop_
_geom_torsion_atom_site_label_1
_geom_torsion_atom_site_label_2
_geom_torsion_atom_site_label_3
_geom_torsion_atom_site_label_4
_geom_torsion
_geom_torsion_site_symmetry_1
_geom_torsion_site_symmetry_2
_geom_torsion_site_symmetry_3
_geom_torsion_site_symmetry_4
_geom_torsion_publ_flag
C1 C2 N1 C3 -157.26(11) . . . . ?
C3 N2 N3 C4 0.84(14) . . . . ?
C4 C5 C6 C7 -179.64(10) . . . . ?
C4 C5 C10 C9 179.93(10) . . . . ?
C4 C5 C13 C12 -179.12(9) . . . . ?
C5 C4 N3 N2 179.06(9) . . . . ?
C5 C4 S1 C3 -179.53(9) . . . . ?
C5 C6 C7 C8 -60.70(14) . . . . ?
C5 C6 C7 C11 59.30(14) . . . . ?
C6 C5 C10 C9 -58.77(13) . . . . ?
C6 C5 C13 C12 59.82(12) . . . . ?
C6 C7 C8 C9 60.50(14) . . . . ?
C6 C7 C11 C12 -59.36(14) . . . . ?
C7 C8 C9 C10 -60.10(15) . . . . ?
C7 C8 C9 C14 59.59(14) . . . . ?
C7 C11 C12 C13 59.90(14) . . . . ?
C7 C11 C12 C14 -60.82(13) . . . . ?
C8 C7 C11 C12 60.67(14) . . . . ?
C8 C9 C10 C5 59.67(14) . . . . ?
C8 C9 C14 C12 -59.83(14) . . . . ?
C10 C5 C6 C7 59.29(13) . . . . ?
C10 C5 C13 C12 -58.12(13) . . . . ?
C10 C9 C14 C12 60.15(14) . . . . ?
C11 C7 C8 C9 -59.82(14) . . . . ?
C11 C12 C13 C5 -60.69(13) . . . . ?
C11 C12 C14 C9 60.16(13) . . . . ?
C13 C5 C6 C7 -58.97(13) . . . . ?
C13 C5 C10 C9 59.08(13) . . . . ?
C13 C12 C14 C9 -59.96(14) . . . . ?
C14 C9 C10 C5 -60.30(14) . . . . ?
C14 C12 C13 C5 59.29(14) . . . . ?
N1 C3 N2 N3 177.61(11) . . . . ?
N1 C3 S1 C4 -178.04(10) . . . . ?
N2 C3 N1 C2 -6.50(18) . . . . ?
N2 C3 S1 C4 0.46(9) . . . . ?
N3 C4 C5 C6 127.09(12) . . . . ?
N3 C4 C5 C10 -112.87(12) . . . . ?
N3 C4 C5 C13 7.39(15) . . . . ?
N3 C4 S1 C3 0.03(9) . . . . ?
S1 C3 N1 C2 171.81(9) . . . . ?
S1 C3 N2 N3 -0.81(12) . . . . ?
S1 C4 C5 C6 -53.40(12) . . . . ?
S1 C4 C5 C10 66.64(11) . . . . ?
S1 C4 C5 C13 -173.10(8) . . . . ?
S1 C4 N3 N2 -0.49(12) . . . . ?
